data_1545302
loop_
_publ_author_name
'Jany, B. R.'
'Gauquelin, N.'
'Willhammar, T.'
'Nikiel, M.'
'van den Bos, K. H. W.'
'Janas, A.'
'Szajna, K.'
'Verbeeck, J.'
'Van Aert, S.'
'Van Tendeloo, G.'
'Krok, F.'

_publ_section_title
;
 Controlled growth of hexagonal gold nanostructures during thermally
 induced self-assembling on Ge(001) surface
;
_journal_name_full 'Scientific Reports'
_journal_page_first 42420
_journal_paper_doi 10.1038/srep42420
_journal_volume 7
_journal_year 2017
_chemical_formula_sum Au
_chemical_formula_weight 196.96657
_chemical_name_common 'Hexagonal Gold - Au hcp'
_space_group_IT_number 194
_symmetry_Int_Tables_number 194
_symmetry_space_group_name_Hall '-P 6c 2c'
_symmetry_space_group_name_H-M 'P 63/m m c'
_cell_angle_alpha 90
_cell_angle_beta 90
_cell_angle_gamma 120
_cell_formula_units_Z 2
_cell_length_a 2.90
_cell_length_b 2.90
_cell_length_c 4.88
_cell_volume 35.542
_exptl_crystal_density_diffrn 17.9
_exptl_crystal_density_method 'not measured'
_pd_phase_name Au
_cod_data_source_file AuHCPexpBRJ.cif
_cod_data_source_block Au_hcp
_cod_depositor_comments
;correction

 correction

 correction
;
_cod_database_code 1545302

loop_
_symmetry_equiv_pos_as_xyz
'x, y, z'
'-x, -y, -z'
'-y, x-y, z'
'y, -x+y, -z'
'-x+y, -x, z'
'x-y, x, -z'
'-x, -y, z+1/2'
'x, y, -z+1/2'
'y, -x+y, z+1/2'
'-y, x-y, -z+1/2'
'x-y, x, z+1/2'
'-x+y, -x, -z+1/2'
'y, x, -z'
'-y, -x, z'
'x-y, -y, -z'
'-x+y, y, z'
'-x, -x+y, -z'
'x, x-y, z'
'-y, -x, -z+1/2'
'y, x, z+1/2'
'-x+y, y, -z+1/2'
'x-y, -y, z+1/2'
'x, x-y, -z+1/2'
'-x, -x+y, z+1/2'

loop_
_atom_site_label
_atom_site_occupancy
_atom_site_fract_x
_atom_site_fract_y
_atom_site_fract_z
_atom_site_adp_type
_atom_site_B_iso_or_equiv
_atom_site_type_symbol
Au001 1.0 0.333333 0.666667 0.750000 Biso 1.000000 Au
